data_1100530
loop_
_publ_author_name
'Baskaran, Subramanian'
'Aurich, Hans G\"unter'
'Biesemeier, Frank'
'Harms, Klaus'

_publ_section_title
;
 Effect of the substitution pattern on the oxidation of the isoxazolidine
 moiety in bi- and tricyclic compounds
;
_journal_coden_ASTM TETRAB
_journal_issue 40
_journal_name_full Tetrahedron
_journal_page_first 12249
_journal_page_last 12264
_journal_paper_doi 10.1016/s0040-4020(98)00765-0
_journal_volume 54
_journal_year 1998
_chemical_formula_sum 'C16 H25 N O3'
_space_group_IT_number 19
_symmetry_cell_setting orthorhombic
_symmetry_Int_Tables_number 19
_symmetry_space_group_name_Hall 'P 2ac 2ab'
_symmetry_space_group_name_H-M 'P 21 21 21'
_cell_angle_alpha 90
_cell_angle_beta 90
_cell_angle_gamma 90
_cell_formula_units_Z 4
_cell_length_a 7.984(1)
_cell_length_b 10.045(1)
_cell_length_c 18.978(2)
_cod_original_formula_sum 'C16 H25 N1 O3'
_cod_database_code 1100530

loop_
_symmetry_equiv_pos_site_id
_symmetry_equiv_pos_as_xyz
1 x,y,z
2 1/2-x,-y,1/2+z
3 1/2+x,1/2-y,-z
4 -x,1/2+y,1/2-z

loop_
_atom_site_label
_atom_site_type_symbol
_atom_site_fract_x
_atom_site_fract_y
_atom_site_fract_z
O1 O 0.11050(13) 0.13411(10) 0.21617(5)
C1 C 0.20539(18) 0.17191(14) 0.15530(7)
C2 C 0.19818(19) 0.32435(14) 0.15609(7)
C3 C 0.0219(2) 0.35419(15) 0.18817(8)
C4 C -0.0296(2) 0.22174(17) 0.22007(10)
C5 C 0.37524(19) 0.09934(15) 0.15881(8)
C6 C 0.4755(2) 0.12153(19) 0.09123(10)
O2 O 0.53495(17) 0.25287(16) 0.08096(8)
C7 C 0.3408(3) -0.05078(19) 0.16225(13)
C8 C 0.4777(3) 0.1405(3) 0.22289(10)
N1 N 0.23674(16) 0.38265(11) 0.08736(6)
C9 C 0.2725(2) 0.52522(15) 0.09049(8)
C10 C 0.28085(19) 0.58670(13) 0.01782(7)
C11 C 0.1930(2) 0.70124(17) 0.00273(10)
C12 C 0.2017(3) 0.75933(19) -0.06304(10)
C13 C 0.2950(2) 0.70232(17) -0.11535(9)
C14 C 0.3824(2) 0.58730(16) -0.10161(8)
C15 C 0.3765(2) 0.52998(14) -0.03524(8)
C16 C -0.1085(2) 0.40434(19) 0.13648(10)
O3 O -0.12935(18) 0.31464(17) 0.08042(7)
H1 H 0.154(2) 0.1437(14) 0.1111(8)
H2 H 0.2721(19) 0.3593(13) 0.1876(7)
H3 H 0.031(2) 0.4197(15) 0.2242(8)
H4 H -0.126(3) 0.1815(18) 0.192(1)
H5 H -0.061(3) 0.2242(19) 0.2694(12)
H6 H 0.404(3) 0.0945(18) 0.0512(10)
H7 H 0.569(3) 0.064(2) 0.094(1)
H8 H 0.452(3) 0.300(2) 0.0750(12)
H9 H 0.281(3) -0.073(2) 0.2085(12)
H10 H 0.290(3) -0.084(2) 0.1197(12)
H11 H 0.440(3) -0.097(2) 0.1638(12)
H12 H 0.581(4) 0.081(2) 0.2251(13)
H13 H 0.416(3) 0.125(2) 0.2680(12)
H14 H 0.513(3) 0.228(2) 0.2216(11)
H15 H 0.164(2) 0.3657(16) 0.0594(9)
H16 H 0.187(3) 0.5793(19) 0.1194(10)
H17 H 0.382(3) 0.5389(19) 0.1178(10)
H18 H 0.132(3) 0.742(2) 0.0390(11)
H19 H 0.151(3) 0.844(2) -0.0713(12)
H20 H 0.296(3) 0.7408(18) -0.1617(10)
H21 H 0.444(3) 0.5451(16) -0.1401(10)
H22 H 0.437(2) 0.4493(18) -0.0262(8)
H23 H -0.234(2) 0.4137(18) 0.1555(9)
H24 H -0.078(3) 0.494(2) 0.121(1)
H25 H -0.253(5) 0.293(4) 0.0798(19)

loop_
_atom_type_symbol
_atom_type_radius_bond
C 0.68
H 0.23
N 0.68
O 0.68
